data_7113396
loop_
_publ_author_name
'Dubs, Christian'
'Inagaki, Akiko'
'Akita, Munetaka'

_publ_section_title
;
 Selective synthesis of isomeric heterodinuclear complexes with switched
 metal arrangements via proton-induced reversible metal migration.
;
_journal_issue 23
_journal_name_full 'Chemical communications (Cambridge, England)'
_journal_page_first 2760
_journal_page_last 2761
_journal_paper_doi 10.1039/b409514f
_journal_year 2004
_chemical_formula_sum 'C32.5 H35 B Cl F4 Ir N3 P Pd'
_chemical_formula_weight 919.47
_chemical_name_common 'compound 4a BF4'
_chemical_name_systematic
;
?
;
_space_group_IT_number 2
_symmetry_space_group_name_Hall '-P 1'
_symmetry_space_group_name_H-M 'P -1'
_atom_sites_solution_hydrogens geom
_atom_sites_solution_primary direct
_atom_sites_solution_secondary difmap
_audit_creation_method SHELXL-97
_cell_angle_alpha 83.74(4)
_cell_angle_beta 79.66(3)
_cell_angle_gamma 88.57(3)
_cell_formula_units_Z 4
_cell_length_a 13.877(9)
_cell_length_b 14.786(13)
_cell_length_c 16.189(14)
_cell_measurement_reflns_used 12471
_cell_measurement_temperature 213
_cell_measurement_theta_max 27.5
_cell_measurement_theta_min 3.0
_cell_volume 3248(5)
_computing_cell_refinement PROCESS-AUTO
_computing_data_collection PROCESS-AUTO
_computing_data_reduction 'teXsan Ver. 1.11'
_computing_molecular_graphics 'teXsan Ver. 1.11'
_computing_publication_material 'teXsan Ver. 1.11'
_computing_structure_refinement 'SHELXL-97 (Sheldrick, 1997)'
_computing_structure_solution 'SHELXS-97 (Sheldrick, 1990)'
_diffrn_ambient_temperature 213
_diffrn_detector_area_resol_mean 10.00
_diffrn_measured_fraction_theta_full 0.803
_diffrn_measured_fraction_theta_max 0.803
_diffrn_measurement_device_type 'Rigaku RAXIS-IV Imaging Plate'
_diffrn_measurement_method \w
_diffrn_radiation_monochromator graphite
_diffrn_radiation_source 'fine-focus sealed tube'
_diffrn_radiation_type MoK\a
_diffrn_radiation_wavelength 0.71075
_diffrn_reflns_av_R_equivalents 0.1828
_diffrn_reflns_av_sigmaI/netI 0.3832
_diffrn_reflns_limit_h_max 17
_diffrn_reflns_limit_h_min -17
_diffrn_reflns_limit_k_max 18
_diffrn_reflns_limit_k_min -19
_diffrn_reflns_limit_l_max 20
_diffrn_reflns_limit_l_min -20
_diffrn_reflns_number 18654
_diffrn_reflns_theta_full 27.49
_diffrn_reflns_theta_max 27.49
_diffrn_reflns_theta_min 3.05
_exptl_absorpt_coefficient_mu 4.829
_exptl_absorpt_correction_T_max 0.616
_exptl_absorpt_correction_T_min 0.348
_exptl_absorpt_correction_type multi-scan
_exptl_absorpt_process_details '(Higashi, 1995)'
_exptl_crystal_colour 'pale yellow'
_exptl_crystal_density_diffrn 1.880
_exptl_crystal_density_method 'not measured'
_exptl_crystal_description plate
_exptl_crystal_F_000 1788
_exptl_crystal_size_max 0.15
_exptl_crystal_size_mid 0.10
_exptl_crystal_size_min 0.03
_refine_diff_density_max 0.809
_refine_diff_density_min -1.073
_refine_diff_density_rms 0.155
_refine_ls_extinction_method none
_refine_ls_goodness_of_fit_ref 0.662
_refine_ls_hydrogen_treatment mixed
_refine_ls_matrix_type full
_refine_ls_number_parameters 737
_refine_ls_number_reflns 11925
_refine_ls_number_restraints 0
_refine_ls_restrained_S_all 0.662
_refine_ls_R_factor_all 0.2412
_refine_ls_R_factor_gt 0.0633
_refine_ls_shift/su_max 0.003
_refine_ls_shift/su_mean 0.000
_refine_ls_structure_factor_coef Fsqd
_refine_ls_weighting_details 'calc w=1/[\s^2^(Fo^2^)+(0.1000P)^2^+0.0000P] where P=(Fo^2^+2Fc^2^)/3'
_refine_ls_weighting_scheme calc
_refine_ls_wR_factor_gt 0.1307
_refine_ls_wR_factor_ref 0.2056
_reflns_number_gt 3480
_reflns_number_total 11925
_reflns_threshold_expression >2sigma(I)
_cod_data_source_file b409514f.txt
_cod_data_source_block compound_4a
_cod_original_formula_sum 'C32.50 H35 B Cl F4 Ir N3 P Pd'
_cod_database_code 7113396

loop_
_symmetry_equiv_pos_as_xyz
'x, y, z'
'-x, -y, -z'

loop_
_atom_site_label
_atom_site_type_symbol
_atom_site_fract_x
_atom_site_fract_y
_atom_site_fract_z
_atom_site_U_iso_or_equiv
_atom_site_adp_type
_atom_site_occupancy
_atom_site_symmetry_multiplicity
_atom_site_calc_flag
Ir1 Ir 0.69306(7) 0.18396(5) 0.51893(6) 0.0440(3) Uani 1 1 d
Ir2 Ir 0.82849(7) 0.16838(6) 0.90621(7) 0.0486(3) Uani 1 1 d
Pd1 Pd 0.76411(13) 0.46099(10) 0.53999(13) 0.0510(5) Uani 1 1 d
Pd2 Pd 0.79804(15) 0.45737(11) 0.85289(15) 0.0647(6) Uani 1 1 d
Cl1 Cl 0.6317(10) 0.4378(8) 0.0879(9) 0.168(5) Uiso 1 1 d
Cl2 Cl 0.4537(10) 0.3684(8) 0.0585(9) 0.178(5) Uiso 1 1 d
P1 P 0.8145(4) 0.1234(3) 0.4253(4) 0.0476(16) Uani 1 1 d
P2 P 0.6916(4) 0.0927(3) 0.9784(4) 0.0482(15) Uani 1 1 d
F1 F 0.7831(13) 0.6257(11) 0.2783(12) 0.108(6) Uiso 1 1 d
F2 F 0.6977(11) 0.5040(9) 0.2614(10) 0.080(4) Uiso 1 1 d
F3 F 0.7959(19) 0.5724(15) 0.1528(18) 0.164(9) Uiso 1 1 d
F4 F 0.6595(14) 0.6433(11) 0.2122(12) 0.114(6) Uiso 1 1 d
F5 F 0.1545(15) 0.2090(12) 0.3797(14) 0.124(6) Uiso 1 1 d
F6 F 0.2945(16) 0.1500(12) 0.3459(14) 0.126(7) Uiso 1 1 d
F7 F 0.1549(14) 0.0774(11) 0.3429(12) 0.113(6) Uiso 1 1 d
F8 F 0.1989(16) 0.2024(14) 0.2536(15) 0.139(7) Uiso 1 1 d
N1A N 0.8157(12) 0.2496(10) 0.5352(13) 0.050(5) Uani 1 1 d
N1B N 0.7192(14) 0.2520(11) 0.8684(13) 0.060(6) Uani 1 1 d
N2A N 0.8225(13) 0.3312(10) 0.5665(11) 0.045(4) Uani 1 1 d
N2B N 0.7236(16) 0.3421(11) 0.8313(13) 0.066(6) Uani 1 1 d
N3A N 0.8818(10) 0.4932(10) 0.5921(13) 0.048(5) Uani 1 1 d
N3B N 0.7003(15) 0.5126(12) 0.7760(13) 0.064(6) Uani 1 1 d
C1A C 0.709(2) 0.5877(16) 0.4960(18) 0.074(8) Uani 1 1 d
C1B C 0.885(2) 0.4193(17) 0.946(2) 0.088(10) Uani 1 1 d
C2A C 0.640(2) 0.5188(18) 0.498(2) 0.088(11) Uani 1 1 d
C2B C 0.911(3) 0.501(2) 0.909(3) 0.139(17) Uani 1 1 d
C3A C 0.657(2) 0.4441(17) 0.4654(19) 0.076(9) Uani 1 1 d
C3B C 0.857(2) 0.5708(19) 0.892(3) 0.121(15) Uani 1 1 d
C01A C 0.6285(17) 0.1810(13) 0.6485(17) 0.057(7) Uani 1 1 d
C01B C 0.9166(17) 0.1817(14) 0.7824(16) 0.054(6) Uani 1 1 d
C02A C 0.5820(18) 0.2527(14) 0.6074(17) 0.060(7) Uani 1 1 d
C02B C 0.9525(16) 0.2459(15) 0.8255(17) 0.064(8) Uani 1 1 d
C03A C 0.4796(18) 0.2551(15) 0.584(2) 0.076(9) Uani 1 1 d
C03B C 1.0466(17) 0.2324(15) 0.8644(16) 0.057(6) Uani 1 1 d
C04A C 0.4837(17) 0.2224(15) 0.5006(17) 0.058(7) Uani 1 1 d
C04B C 1.024(2) 0.1834(14) 0.9538(18) 0.071(8) Uani 1 1 d
C05A C 0.5650(18) 0.1565(15) 0.4739(16) 0.061(7) Uani 1 1 d
C05B C 0.9416(18) 0.1213(15) 0.9699(17) 0.063(7) Uani 1 1 d
C06A C 0.5883(19) 0.0797(14) 0.5247(16) 0.063(8) Uani 1 1 d
C06B C 0.9293(16) 0.0556(14) 0.9232(18) 0.061(7) Uani 1 1 d
C07A C 0.5346(18) 0.0510(13) 0.6100(18) 0.062(7) Uani 1 1 d
C07B C 0.9978(18) 0.0394(15) 0.840(2) 0.077(9) Uani 1 1 d
C08A C 0.576(2) 0.0913(17) 0.6771(19) 0.077(8) Uani 1 1 d
C08B C 0.965(2) 0.0900(17) 0.7641(19) 0.075(9) Uani 1 1 d
C11A C 0.9042(17) 0.2095(14) 0.5265(15) 0.053(6) Uani 1 1 d
C11B C 0.6287(19) 0.2204(14) 0.8644(16) 0.058(7) Uani 1 1 d
C12A C 0.9686(14) 0.2593(12) 0.5571(13) 0.040(5) Uani 1 1 d
C12B C 0.5730(16) 0.2895(13) 0.8304(14) 0.046(6) Uani 1 1 d
C13A C 0.9161(14) 0.3344(12) 0.5803(13) 0.038(5) Uani 1 1 d
C13B C 0.6362(15) 0.3626(14) 0.8090(18) 0.060(7) Uani 1 1 d
C14A C 0.9125(16) 0.1186(12) 0.4906(15) 0.051(6) Uani 1 1 d
C14B C 0.6094(16) 0.1204(14) 0.9011(16) 0.056(7) Uani 1 1 d
C21A C 0.9513(17) 0.4218(13) 0.6047(15) 0.052(6) Uani 1 1 d
C21B C 0.6225(17) 0.4564(14) 0.7768(18) 0.066(8) Uani 1 1 d
C22A C 1.0325(16) 0.4309(14) 0.6378(16) 0.057(7) Uani 1 1 d
C22B C 0.540(2) 0.4879(15) 0.7421(17) 0.073(8) Uani 1 1 d
C23A C 1.0537(17) 0.5141(17) 0.6605(16) 0.061(7) Uani 1 1 d
C23B C 0.537(3) 0.580(2) 0.711(2) 0.103(12) Uani 1 1 d
C24A C 0.988(2) 0.5879(16) 0.6452(19) 0.076(9) Uani 1 1 d
C24B C 0.610(3) 0.6350(18) 0.712(2) 0.102(13) Uani 1 1 d
C25A C 0.905(2) 0.5746(14) 0.6139(17) 0.070(8) Uani 1 1 d
C25B C 0.692(2) 0.6013(15) 0.749(2) 0.090(10) Uani 1 1 d
C31A C 0.8017(14) 0.0117(12) 0.3949(14) 0.042(5) Uani 1 1 d
C31B C 0.6918(17) -0.0295(12) 0.9991(16) 0.051(6) Uani 1 1 d
C32A C 0.7775(16) 0.0000(13) 0.3146(15) 0.050(6) Uani 1 1 d
C32B C 0.7227(17) -0.0823(14) 0.9315(17) 0.059(7) Uani 1 1 d
C33A C 0.7624(19) -0.0836(15) 0.2922(17) 0.064(7) Uani 1 1 d
C33B C 0.7297(16) -0.1818(15) 0.9473(18) 0.061(7) Uani 1 1 d
C34A C 0.7635(16) -0.1611(14) 0.3499(19) 0.060(7) Uani 1 1 d
C34B C 0.708(2) -0.2241(15) 1.025(2) 0.078(9) Uani 1 1 d
C35A C 0.782(2) -0.1539(14) 0.4293(19) 0.069(8) Uani 1 1 d
C35B C 0.6796(16) -0.1686(14) 1.0906(15) 0.047(5) Uani 1 1 d
C36A C 0.805(2) -0.0658(14) 0.4523(15) 0.062(7) Uani 1 1 d
C36B C 0.6702(16) -0.0726(13) 1.0809(18) 0.060(7) Uani 1 1 d
C41A C 0.8604(14) 0.1926(14) 0.3270(14) 0.044(6) Uani 1 1 d
C41B C 0.6244(16) 0.1260(12) 1.0731(16) 0.052(6) Uani 1 1 d
C42A C 0.9457(16) 0.1743(12) 0.2745(16) 0.047(6) Uani 1 1 d
C42B C 0.5266(13) 0.1116(13) 1.1012(15) 0.043(5) Uani 1 1 d
C43A C 0.9746(13) 0.2230(14) 0.2003(15) 0.047(6) Uani 1 1 d
C43B C 0.4748(17) 0.1310(16) 1.1803(15) 0.056(6) Uani 1 1 d
C44A C 0.920(2) 0.2986(14) 0.1763(18) 0.070(9) Uani 1 1 d
C44B C 0.525(2) 0.1676(15) 1.2320(15) 0.060(7) Uani 1 1 d
C45A C 0.836(2) 0.3221(15) 0.230(2) 0.073(9) Uani 1 1 d
C45B C 0.6191(19) 0.1883(19) 1.2096(19) 0.077(9) Uani 1 1 d
C46A C 0.8075(15) 0.2699(13) 0.3054(16) 0.047(6) Uani 1 1 d
C46B C 0.6742(19) 0.1662(15) 1.1290(19) 0.067(7) Uani 1 1 d
C51 C 0.572(3) 0.388(2) 0.019(3) 0.131(13) Uiso 1 1 d
B1 B 0.738(3) 0.589(3) 0.218(3) 0.093(12) Uiso 1 1 d
B2 B 0.214(4) 0.152(3) 0.317(4) 0.130(16) Uiso 1 1 d
H1 H 0.6977 0.6349 0.5338 0.085 Uiso 1 1 d
H2 H 0.7412 0.6176 0.4417 0.085 Uiso 1 1 d
H3 H 0.5784 0.5193 0.5402 0.108 Uiso 1 1 d
H4 H 0.6799 0.4466 0.4024 0.094 Uiso 1 1 d
H5 H 0.6152 0.3910 0.4781 0.094 Uiso 1 1 d
H6 H 0.6711 0.1994 0.6852 0.070 Uiso 1 1 d
H7 H 0.6031 0.3125 0.6165 0.071 Uiso 1 1 d
H8 H 0.4378 0.2147 0.6255 0.085 Uiso 1 1 d
H9 H 0.4524 0.3145 0.5848 0.085 Uiso 1 1 d
H10 H 0.4219 0.1944 0.4986 0.068 Uiso 1 1 d
H11 H 0.4888 0.2758 0.4584 0.068 Uiso 1 1 d
H12 H 0.5776 0.1492 0.4126 0.073 Uiso 1 1 d
H13 H 0.6153 0.0285 0.4949 0.077 Uiso 1 1 d
H14 H 0.4684 0.0714 0.6119 0.078 Uiso 1 1 d
H15 H 0.5354 -0.0135 0.6201 0.078 Uiso 1 1 d
H16 H 0.6207 0.0482 0.6999 0.089 Uiso 1 1 d
H17 H 0.5231 0.1003 0.7245 0.089 Uiso 1 1 d
H18 H 1.0376 0.2455 0.5606 0.049 Uiso 1 1 d
H19 H 0.9056 0.0665 0.5321 0.063 Uiso 1 1 d
H20 H 0.9775 0.1108 0.4545 0.063 Uiso 1 1 d
H21 H 1.0761 0.3779 0.6467 0.063 Uiso 1 1 d
H22 H 1.1108 0.5227 0.6842 0.071 Uiso 1 1 d
H23 H 1.0008 0.6487 0.6589 0.089 Uiso 1 1 d
H24 H 0.8623 0.6257 0.6048 0.083 Uiso 1 1 d
H25 H 0.7742 0.0544 0.2752 0.060 Uiso 1 1 d
H26 H 0.7508 -0.0894 0.2348 0.078 Uiso 1 1 d
H27 H 0.7498 -0.2200 0.3344 0.072 Uiso 1 1 d
H28 H 0.7819 -0.2096 0.4692 0.079 Uiso 1 1 d
H29 H 0.8198 -0.0602 0.5081 0.073 Uiso 1 1 d
H30 H 0.9856 0.1232 0.2919 0.055 Uiso 1 1 d
H31 H 1.0359 0.2079 0.1645 0.057 Uiso 1 1 d
H32 H 0.9384 0.3326 0.1209 0.067 Uiso 1 1 d
H33 H 0.7997 0.3750 0.2116 0.073 Uiso 1 1 d
H34 H 0.7502 0.2887 0.3440 0.052 Uiso 1 1 d
H35 H 0.8567 0.4141 1.0060 0.101 Uiso 1 1 d
H36 H 0.9309 0.3674 0.9401 0.101 Uiso 1 1 d
H37 H 0.9749 0.5015 0.8699 0.158 Uiso 1 1 d
H38 H 0.8793 0.6211 0.8538 0.136 Uiso 1 1 d
H39 H 0.8189 0.5962 0.9435 0.136 Uiso 1 1 d
H40 H 0.8803 0.2085 0.7388 0.061 Uiso 1 1 d
H41 H 0.9374 0.3096 0.8093 0.074 Uiso 1 1 d
H42 H 1.0922 0.1948 0.8301 0.067 Uiso 1 1 d
H43 H 1.0781 0.2886 0.8652 0.067 Uiso 1 1 d
H44 H 1.0810 0.1500 0.9655 0.083 Uiso 1 1 d
H45 H 1.0115 0.2296 0.9922 0.083 Uiso 1 1 d
H46 H 0.9193 0.1051 1.0308 0.076 Uiso 1 1 d
H47 H 0.8985 0.0015 0.9526 0.076 Uiso 1 1 d
H48 H 1.0627 0.0582 0.8425 0.089 Uiso 1 1 d
H49 H 1.0008 -0.0250 0.8338 0.089 Uiso 1 1 d
H50 H 0.9196 0.0537 0.7428 0.088 Uiso 1 1 d
H51 H 1.0204 0.1017 0.7179 0.088 Uiso 1 1 d
H52 H 0.5047 0.2864 0.8230 0.058 Uiso 1 1 d
H53 H 0.6204 0.0781 0.8573 0.068 Uiso 1 1 d
H54 H 0.5405 0.1103 0.9281 0.068 Uiso 1 1 d
H55 H 0.4880 0.4456 0.7379 0.095 Uiso 1 1 d
H56 H 0.4779 0.6044 0.6901 0.119 Uiso 1 1 d
H57 H 0.6096 0.6976 0.6870 0.111 Uiso 1 1 d
H58 H 0.7455 0.6431 0.7541 0.121 Uiso 1 1 d
H59 H 0.7399 -0.0539 0.8723 0.068 Uiso 1 1 d
H60 H 0.7490 -0.2190 0.8997 0.070 Uiso 1 1 d
H61 H 0.7130 -0.2890 1.0341 0.088 Uiso 1 1 d
H62 H 0.6630 -0.2005 1.1482 0.056 Uiso 1 1 d
H63 H 0.6522 -0.0379 1.1289 0.063 Uiso 1 1 d
H64 H 0.4906 0.0858 1.0619 0.053 Uiso 1 1 d
H65 H 0.4038 0.1174 1.1974 0.070 Uiso 1 1 d
H66 H 0.4912 0.1792 1.2891 0.076 Uiso 1 1 d
H67 H 0.6515 0.2190 1.2479 0.094 Uiso 1 1 d
H68 H 0.7454 0.1791 1.1158 0.081 Uiso 1 1 d
H69 H 0.5761 0.4282 -0.0353 0.152 Uiso 1 1 d
H70 H 0.6036 0.3319 0.0021 0.152 Uiso 1 1 d

loop_
_atom_site_aniso_label
_atom_site_aniso_U_11
_atom_site_aniso_U_22
_atom_site_aniso_U_33
_atom_site_aniso_U_23
_atom_site_aniso_U_13
_atom_site_aniso_U_12
Ir1 0.0440(6) 0.0389(5) 0.0495(7) -0.0071(4) -0.0074(5) -0.0013(4)
Ir2 0.0489(6) 0.0407(5) 0.0539(8) 0.0009(4) -0.0067(5) -0.0002(4)
Pd1 0.0532(11) 0.0370(9) 0.0631(15) -0.0013(8) -0.0138(10) 0.0011(7)
Pd2 0.0629(13) 0.0426(10) 0.0850(18) -0.0021(10) -0.0057(12) -0.0034(8)
P1 0.050(4) 0.034(3) 0.058(5) -0.009(3) -0.006(3) -0.003(2)
P2 0.047(4) 0.045(3) 0.051(5) -0.001(3) -0.005(3) -0.005(2)
N1A 0.028(10) 0.039(9) 0.093(17) -0.033(9) -0.024(10) 0.014(7)
N1B 0.056(13) 0.042(10) 0.070(16) 0.007(9) 0.010(11) -0.002(8)
N2A 0.054(12) 0.042(9) 0.037(12) -0.003(8) -0.001(9) -0.009(8)
N2B 0.090(17) 0.040(10) 0.055(15) 0.013(9) 0.008(12) 0.010(10)
N3A 0.014(8) 0.042(9) 0.085(16) -0.016(9) 0.007(9) -0.001(6)
N3B 0.069(14) 0.051(11) 0.060(16) 0.021(10) 0.008(12) 0.002(9)
C1A 0.09(2) 0.064(16) 0.07(2) 0.008(14) -0.032(18) 0.006(14)
C1B 0.13(3) 0.050(16) 0.08(3) -0.011(15) -0.01(2) 0.000(16)
C2A 0.07(2) 0.067(17) 0.15(3) -0.009(17) -0.08(2) 0.013(14)
C2B 0.16(4) 0.08(2) 0.21(5) -0.03(3) -0.09(4) 0.00(2)
C3A 0.08(2) 0.059(15) 0.08(2) 0.025(15) -0.020(17) -0.011(14)
C3B 0.09(2) 0.057(18) 0.22(5) -0.02(2) -0.03(3) -0.020(16)
C01A 0.056(16) 0.039(12) 0.09(2) -0.027(12) -0.036(15) -0.004(10)
C01B 0.051(15) 0.045(12) 0.062(19) -0.004(11) 0.000(13) 0.014(10)
C02A 0.063(17) 0.052(14) 0.06(2) -0.024(12) 0.007(14) 0.008(11)
C02B 0.038(13) 0.071(15) 0.07(2) 0.034(13) -0.013(13) -0.032(11)
C03A 0.053(16) 0.061(15) 0.09(3) 0.019(15) 0.020(16) 0.002(11)
C03B 0.054(16) 0.077(16) 0.044(17) -0.015(12) -0.011(13) -0.015(11)
C04A 0.052(16) 0.066(15) 0.06(2) -0.032(13) -0.006(14) 0.005(11)
C04B 0.10(2) 0.036(12) 0.08(2) -0.021(12) -0.015(18) 0.013(12)
C05A 0.067(17) 0.062(15) 0.045(18) -0.007(12) 0.016(14) 0.004(12)
C05B 0.056(16) 0.058(14) 0.07(2) -0.008(13) -0.006(15) -0.011(11)
C06A 0.10(2) 0.050(12) 0.053(18) 0.011(11) -0.035(15) -0.051(12)
C06B 0.036(13) 0.042(12) 0.10(2) -0.004(13) -0.010(15) 0.020(9)
C07A 0.069(17) 0.037(12) 0.08(2) 0.006(12) -0.014(16) -0.005(10)
C07B 0.041(15) 0.060(15) 0.14(3) -0.044(16) -0.033(18) 0.018(11)
C08A 0.08(2) 0.073(17) 0.08(2) 0.007(15) -0.024(18) -0.001(14)
C08B 0.060(19) 0.096(19) 0.09(2) -0.051(17) -0.046(17) 0.019(14)
C11A 0.057(16) 0.057(14) 0.045(17) 0.005(11) -0.010(13) -0.001(11)
C11B 0.074(18) 0.046(12) 0.053(18) 0.006(11) -0.018(14) -0.009(11)
C12A 0.034(12) 0.046(11) 0.051(16) -0.021(9) -0.025(11) 0.001(8)
C12B 0.049(14) 0.051(12) 0.043(16) 0.001(10) -0.021(12) -0.001(9)
C13A 0.037(12) 0.042(11) 0.037(14) -0.001(9) -0.014(10) 0.003(8)
C13B 0.030(12) 0.046(12) 0.10(2) -0.008(12) 0.004(14) 0.005(9)
C14A 0.056(15) 0.040(11) 0.065(19) -0.006(10) -0.031(13) 0.001(9)
C14B 0.046(14) 0.056(13) 0.07(2) -0.009(12) -0.031(14) 0.001(10)
C21A 0.060(16) 0.048(12) 0.054(18) -0.021(11) -0.016(13) -0.001(10)
C21B 0.051(15) 0.044(12) 0.09(2) 0.014(13) 0.000(15) 0.025(10)
C22A 0.041(14) 0.062(14) 0.07(2) -0.030(12) -0.008(14) -0.011(10)
C22B 0.09(2) 0.066(15) 0.06(2) 0.008(13) -0.027(16) 0.032(14)
C23A 0.032(14) 0.096(19) 0.06(2) 0.001(14) -0.023(13) -0.019(12)
C23B 0.12(3) 0.08(2) 0.09(3) 0.029(19) 0.00(2) 0.050(19)
C24A 0.065(19) 0.075(18) 0.10(3) -0.016(15) -0.033(18) -0.010(14)
C24B 0.10(3) 0.054(17) 0.13(3) 0.045(18) 0.00(2) 0.007(16)
C25A 0.11(2) 0.048(13) 0.06(2) -0.002(12) -0.036(18) 0.001(13)
C25B 0.12(3) 0.039(13) 0.10(3) -0.013(14) 0.02(2) 0.020(14)
C31A 0.034(12) 0.041(11) 0.047(16) 0.001(10) 0.003(11) 0.007(8)
C31B 0.068(16) 0.027(10) 0.057(18) -0.020(10) -0.001(13) 0.008(9)
C32A 0.051(15) 0.052(12) 0.046(17) -0.001(11) -0.007(12) 0.014(10)
C32B 0.055(15) 0.048(13) 0.08(2) -0.010(12) -0.025(15) 0.008(10)
C33A 0.079(19) 0.055(14) 0.054(19) -0.024(12) 0.012(15) -0.011(12)
C33B 0.037(13) 0.063(15) 0.08(2) -0.004(14) -0.012(14) 0.002(10)
C34A 0.038(14) 0.049(13) 0.09(2) -0.023(13) 0.007(15) 0.002(9)
C34B 0.09(2) 0.044(13) 0.11(3) 0.003(15) -0.05(2) -0.017(13)
C35A 0.09(2) 0.039(12) 0.08(2) -0.021(13) -0.003(18) 0.009(11)
C35B 0.057(15) 0.049(12) 0.037(15) -0.007(10) -0.011(12) -0.004(10)
C36A 0.09(2) 0.054(14) 0.042(17) -0.011(11) -0.017(15) -0.011(12)
C36B 0.056(15) 0.031(11) 0.09(2) -0.001(11) 0.002(14) -0.010(9)
C41A 0.014(11) 0.073(14) 0.049(16) 0.000(11) -0.021(11) -0.014(9)
C41B 0.048(14) 0.038(11) 0.070(19) 0.011(11) -0.025(14) 0.004(9)
C42A 0.046(14) 0.040(11) 0.061(19) -0.004(11) -0.030(14) 0.003(9)
C42B 0.013(10) 0.058(12) 0.063(18) -0.021(11) -0.009(11) 0.003(8)
C43A 0.019(10) 0.060(13) 0.056(17) -0.016(12) 0.015(11) 0.006(8)
C43B 0.046(15) 0.097(18) 0.027(15) -0.021(12) -0.006(12) 0.014(12)
C44A 0.10(2) 0.038(12) 0.08(2) 0.000(12) -0.056(19) -0.012(13)
C44B 0.09(2) 0.063(14) 0.033(16) -0.024(12) -0.019(15) 0.039(13)
C45A 0.08(2) 0.042(13) 0.11(3) -0.025(15) -0.05(2) 0.006(13)
C45B 0.028(15) 0.14(2) 0.08(2) -0.040(18) -0.032(16) -0.001(14)
C46A 0.033(12) 0.048(12) 0.059(18) 0.000(11) -0.004(12) 0.001(9)
C46B 0.069(19) 0.063(15) 0.06(2) -0.012(14) 0.001(16) -0.001(12)

loop_
_atom_type_symbol
_atom_type_description
_atom_type_scat_dispersion_real
_atom_type_scat_dispersion_imag
_atom_type_scat_source
C C 0.0033 0.0016 'International Tables Vol C Tables 4.2.6.8 and 6.1.1.4'
H H 0.0000 0.0000 'International Tables Vol C Tables 4.2.6.8 and 6.1.1.4'
N N 0.0061 0.0033 'International Tables Vol C Tables 4.2.6.8 and 6.1.1.4'
B B 0.0013 0.0007 'International Tables Vol C Tables 4.2.6.8 and 6.1.1.4'
F F 0.0171 0.0103 'International Tables Vol C Tables 4.2.6.8 and 6.1.1.4'
P P 0.1023 0.0942 'International Tables Vol C Tables 4.2.6.8 and 6.1.1.4'
Pd Pd -0.9988 1.0072 'International Tables Vol C Tables 4.2.6.8 and 6.1.1.4'
Ir Ir -1.4442 7.9887 'International Tables Vol C Tables 4.2.6.8 and 6.1.1.4'
Cl Cl 0.1484 0.1585 'International Tables Vol C Tables 4.2.6.8 and 6.1.1.4'

loop_
_geom_angle_atom_site_label_1
_geom_angle_atom_site_label_2
_geom_angle_atom_site_label_3
_geom_angle
N1A Ir1 C05A 160.6(8)
N1A Ir1 C01A 92.9(8)
C05A Ir1 C01A 97.1(9)
N1A Ir1 C06A 160.7(8)
C05A Ir1 C06A 38.5(8)
C01A Ir1 C06A 81.3(9)
N1A Ir1 C02A 99.0(8)
C05A Ir1 C02A 79.5(9)
C01A Ir1 C02A 37.5(8)
C06A Ir1 C02A 87.6(10)
N1A Ir1 P1 77.3(5)
C05A Ir1 P1 103.2(7)
C01A Ir1 P1 144.4(6)
C06A Ir1 P1 96.8(8)
C02A Ir1 P1 175.5(6)
N1B Ir2 C05B 159.9(9)
N1B Ir2 C01B 92.9(8)
C05B Ir2 C01B 95.9(10)
N1B Ir2 C06B 164.0(9)
C05B Ir2 C06B 36.1(9)
C01B Ir2 C06B 81.2(9)
N1B Ir2 C02B 95.9(7)
C05B Ir2 C02B 80.7(9)
C01B Ir2 C02B 37.0(9)
C06B Ir2 C02B 88.4(9)
N1B Ir2 P2 79.2(5)
C05B Ir2 P2 105.1(7)
C01B Ir2 P2 139.2(7)
C06B Ir2 P2 95.5(6)
C02B Ir2 P2 174.0(6)
N3A Pd1 C2A 141.8(9)
N3A Pd1 N2A 79.3(6)
C2A Pd1 N2A 138.4(9)
N3A Pd1 C1A 104.5(8)
C2A Pd1 C1A 39.2(9)
N2A Pd1 C1A 172.2(9)
N3A Pd1 C3A 168.8(8)
C2A Pd1 C3A 35.3(9)
N2A Pd1 C3A 106.1(8)
C1A Pd1 C3A 68.9(9)
N3B Pd2 C2B 138.9(11)
N3B Pd2 C3B 104.5(12)
C2B Pd2 C3B 36.0(11)
N3B Pd2 N2B 77.0(7)
C2B Pd2 N2B 144.0(11)
C3B Pd2 N2B 171.1(13)
N3B Pd2 C1B 169.2(10)
C2B Pd2 C1B 36.4(11)
C3B Pd2 C1B 68.1(12)
N2B Pd2 C1B 109.1(9)
C31A P1 C41A 104.7(11)
C31A P1 C14A 108.1(9)
C41A P1 C14A 107.1(9)
C31A P1 Ir1 120.3(7)
C41A P1 Ir1 117.7(8)
C14A P1 Ir1 97.8(8)
C41B P2 C31B 102.3(10)
C41B P2 C14B 103.9(11)
C31B P2 C14B 106.1(10)
C41B P2 Ir2 122.6(7)
C31B P2 Ir2 120.7(8)
C14B P2 Ir2 98.8(8)
C11A N1A N2A 108.3(17)
C11A N1A Ir1 122.1(13)
N2A N1A Ir1 128.9(12)
C11B N1B N2B 106.6(17)
C11B N1B Ir2 122.6(13)
N2B N1B Ir2 130.0(14)
C13A N2A N1A 105.2(15)
C13A N2A Pd1 112.3(11)
N1A N2A Pd1 133.3(13)
C13B N2B N1B 107.3(18)
C13B N2B Pd2 113.0(13)
N1B N2B Pd2 132.5(16)
C25A N3A C21A 114.7(19)
C25A N3A Pd1 128.4(15)
C21A N3A Pd1 116.8(13)
C25B N3B C21B 118(2)
C25B N3B Pd2 125.9(19)
C21B N3B Pd2 113.0(13)
C2A C1A Pd1 69.9(13)
C02A C01A C08A 120(2)
C02A C01A Ir1 74.8(16)
C08A C01A Ir1 109.2(16)
C02B C01B C08B 125(2)
C02B C01B Ir2 74.6(15)
C08B C01B Ir2 109.5(17)
C2B C1B Pd2 71(2)
C3A C2A C1A 126(3)
C3A C2A Pd1 73.4(16)
C1A C2A Pd1 71.0(14)
C01A C02A C03A 129(2)
C01A C02A Ir1 67.7(15)
C03A C02A Ir1 113.4(18)
C3B C2B C1B 129(4)
C3B C2B Pd2 72(2)
C1B C2B Pd2 73(2)
C01B C02B C03B 124(2)
C01B C02B Ir2 68.4(12)
C03B C02B Ir2 110.8(14)
C04A C03A C02A 110(2)
C2A C3A Pd1 71.3(16)
C2B C3B Pd2 72(2)
C04B C03B C02B 111(2)
C03A C04A C05A 117(2)
C05B C04B C03B 115(2)
C06A C05A C04A 124(2)
C06A C05A Ir1 71.7(13)
C04A C05A Ir1 111.7(16)
C06B C05B C04B 125(3)
C06B C05B Ir2 75.3(15)
C04B C05B Ir2 112.5(17)
C05A C06A C07A 124(2)
C05A C06A Ir1 69.8(12)
C07A C06A Ir1 114.6(15)
C05B C06B C07B 124(2)
C05B C06B Ir2 68.5(14)
C07B C06B Ir2 112.2(16)
C06A C07A C08A 112.5(19)
C08B C07B C06B 113(2)
C07A C08A C01A 115(2)
C07B C08B C01B 113(2)
N1A C11A C12A 111(2)
N1A C11A C14A 116.5(19)
C12A C11A C14A 133(2)
N1B C11B C12B 110.3(18)
N1B C11B C14B 114.9(18)
C12B C11B C14B 135(2)
C13A C12A C11A 104.0(18)
C13B C12B C11B 104(2)
N2A C13A C12A 111.8(16)
N2A C13A C21A 118.3(17)
C12A C13A C21A 129.1(19)
N2B C13B C12B 111.2(19)
N2B C13B C21B 115.9(18)
C12B C13B C21B 133(2)
C11A C14A P1 103.9(13)
C11B C14B P2 107.1(14)
C22A C21A N3A 124.7(18)
C22A C21A C13A 125.6(19)
N3A C21A C13A 109.5(18)
N3B C21B C22B 121(2)
N3B C21B C13B 114.8(19)
C22B C21B C13B 124(2)
C21A C22A C23A 119(2)
C23B C22B C21B 118(3)
C22A C23A C24A 117(2)
C24B C23B C22B 121(3)
C25A C24A C23A 121(2)
C23B C24B C25B 120(2)
N3A C25A C24A 123(2)
N3B C25B C24B 122(3)
C36A C31A C32A 117.9(18)
C36A C31A P1 120.9(18)
C32A C31A P1 120.8(14)
C36B C31B C32B 119.2(19)
C36B C31B P2 121.5(17)
C32B C31B P2 119.1(18)
C33A C32A C31A 122(2)
C31B C32B C33B 120(2)
C32A C33A C34A 121(2)
C34B C33B C32B 121(3)
C35A C34A C33A 120(2)
C33B C34B C35B 117(2)
C34A C35A C36A 120(2)
C34B C35B C36B 126(2)
C31A C36A C35A 120(2)
C31B C36B C35B 117(2)
C42A C41A C46A 118(2)
C42A C41A P1 123.6(16)
C46A C41A P1 118.1(18)
C42B C41B C46B 115(2)
C42B C41B P2 125.2(18)
C46B C41B P2 119.2(19)
C43A C42A C41A 122.3(19)
C41B C42B C43B 125(2)
C42A C43A C44A 120(2)
C44B C43B C42B 118(2)
C45A C44A C43A 119(2)
C45B C44B C43B 122(3)
C46A C45A C44A 119(2)
C44B C45B C46B 121(2)
C45A C46A C41A 121(2)
C41B C46B C45B 119(2)
Cl2 C51 Cl1 113(3)
F3 B1 F4 120(4)
F3 B1 F1 114(3)
F4 B1 F1 104(3)
F3 B1 F2 109(3)
F4 B1 F2 105(3)
F1 B1 F2 104(3)
F8 B2 F6 124(5)
F8 B2 F7 117(5)
F6 B2 F7 116(4)
F8 B2 F5 95(4)
F6 B2 F5 99(4)
F7 B2 F5 94(4)

loop_
_geom_bond_atom_site_label_1
_geom_bond_atom_site_label_2
_geom_bond_distance
Ir1 N1A 2.052(15)
Ir1 C05A 2.10(3)
Ir1 C01A 2.12(3)
Ir1 C06A 2.128(17)
Ir1 C02A 2.21(2)
Ir1 P1 2.290(7)
Ir2 N1B 2.068(18)
Ir2 C05B 2.09(3)
Ir2 C01B 2.14(3)
Ir2 C06B 2.176(19)
Ir2 C02B 2.224(19)
Ir2 P2 2.292(6)
Pd1 N3A 2.056(17)
Pd1 C2A 2.09(2)
Pd1 N2A 2.096(16)
Pd1 C1A 2.11(2)
Pd1 C3A 2.12(3)
Pd2 N3B 2.09(2)
Pd2 C2B 2.10(4)
Pd2 C3B 2.10(3)
Pd2 N2B 2.11(2)
Pd2 C1B 2.12(3)
Cl1 C51 1.74(4)
Cl2 C51 1.67(4)
P1 C31A 1.80(2)
P1 C41A 1.82(2)
P1 C14A 1.86(2)
P2 C41B 1.76(3)
P2 C31B 1.801(19)
P2 C14B 1.85(2)
F1 B1 1.42(4)
F2 B1 1.44(4)
F3 B1 1.25(5)
F4 B1 1.35(4)
F5 B2 1.50(5)
F6 B2 1.28(5)
F7 B2 1.37(5)
F8 B2 1.25(5)
N1A C11A 1.34(3)
N1A N2A 1.37(2)
N1B C11B 1.37(3)
N1B N2B 1.40(2)
N2A C13A 1.36(2)
N2B C13B 1.35(3)
N3A C25A 1.35(3)
N3A C21A 1.43(2)
N3B C25B 1.35(3)
N3B C21B 1.38(3)
C1A C2A 1.41(3)
C01A C02A 1.40(3)
C01A C08A 1.52(3)
C01B C02B 1.39(3)
C01B C08B 1.53(3)
C1B C2B 1.31(4)
C2A C3A 1.28(3)
C02A C03A 1.53(3)
C2B C3B 1.30(4)
C02B C03B 1.55(3)
C03A C04A 1.47(4)
C03B C04B 1.53(3)
C04A C05A 1.51(3)
C04B C05B 1.45(3)
C05A C06A 1.39(3)
C05B C06B 1.33(3)
C06A C07A 1.47(3)
C06B C07B 1.54(4)
C07A C08A 1.50(3)
C07B C08B 1.51(4)
C11A C12A 1.36(3)
C11A C14A 1.51(3)
C11B C12B 1.39(3)
C11B C14B 1.54(3)
C12A C13A 1.36(3)
C12B C13B 1.38(3)
C13A C21A 1.51(3)
C13B C21B 1.45(3)
C21A C22A 1.35(3)
C21B C22B 1.41(3)
C22A C23A 1.37(3)
C22B C23B 1.40(3)
C23A C24A 1.44(3)
C23B C24B 1.32(4)
C24A C25A 1.36(3)
C24B C25B 1.42(4)
C31A C36A 1.40(3)
C31A C32A 1.43(3)
C31B C36B 1.39(3)
C31B C32B 1.41(3)
C32A C33A 1.36(3)
C32B C33B 1.47(3)
C33A C34A 1.40(3)
C33B C34B 1.32(4)
C34A C35A 1.37(3)
C34B C35B 1.41(4)
C35A C36A 1.45(3)
C35B C36B 1.42(3)
C41A C42A 1.37(3)
C41A C46A 1.39(3)
C41B C42B 1.37(3)
C41B C46B 1.42(3)
C42A C43A 1.33(3)
C42B C43B 1.41(3)
C43A C44A 1.40(3)
C43B C44B 1.34(3)
C44A C45A 1.39(4)
C44B C45B 1.33(3)
C45A C46A 1.37(3)
C45B C46B 1.45(4)
